data_4100314
_journal_name_full 'Journal of the American Chemical Society'
_journal_year 2005
_chemical_formula_sum 'C26 H26 Cl2 Hg N6 O13 Ru S2'
_chemical_formula_weight 1067.22
_space_group_IT_number 2
_symmetry_cell_setting triclinic
_symmetry_space_group_name_Hall '-P 1'
_symmetry_space_group_name_H-M 'P -1'
_cell_angle_alpha 79.5540(16)
_cell_angle_beta 86.5260(13)
_cell_angle_gamma 80.7980(17)
_cell_formula_units_Z 2
_cell_length_a 8.8360(3)
_cell_length_b 15.2570(6)
_cell_length_c 17.4370(7)
_cell_measurement_temperature 180(2)
_cell_volume 2280.78(15)
_diffrn_ambient_temperature 180(2)
_exptl_crystal_density_diffrn 1.554
_cod_depositor_comments
;
The following automatic conversions were performed:
'_symmetry_cell_setting' value 'Triclinic' changed to 'triclinic'
according to '/home/saulius/struct/CIF-dictionaries/cif_core.dic'
dictionary named 'cif_core.dic' version 2.4.1 from 2010-06-29.

Automatic conversion script
Id: cif_fix_enum 1527 2010-12-29 10:47:43Z saulius 
;
_cod_database_code 4100314

loop_
_symmetry_equiv_pos_as_xyz
'x, y, z'
'-x, -y, -z'

loop_
_atom_site_label
_atom_site_type_symbol
_atom_site_fract_x
_atom_site_fract_y
_atom_site_fract_z
_atom_site_U_iso_or_equiv
_atom_site_adp_type
_atom_site_occupancy
_atom_site_symmetry_multiplicity
_atom_site_calc_flag
_atom_site_refinement_flags
_atom_site_disorder_assembly
_atom_site_disorder_group
Ru Ru 0.03972(5) 0.37026(3) 0.23005(3) 0.03233(14) Uani 1 1 d . . .
Hg1 Hg 0.43727(7) 0.58915(5) 0.00362(3) 0.06015(19) Uani 0.50 1 d P . 1
Hg2 Hg 0.37558(10) 0.65196(6) 0.01295(4) 0.0748(2) Uani 0.50 1 d P . 2
Cl1 Cl 0.3733(3) 0.59439(17) 0.14234(12) 0.0796(6) Uani 1 1 d . . .
Cl2 Cl -0.6344(2) 0.80611(12) 0.12571(12) 0.0625(5) Uani 1 1 d . . .
S1 S 0.2758(2) 0.47350(12) -0.02104(10) 0.0544(4) Uani 1 1 d . . .
C1 C 0.1891(7) 0.4445(4) 0.0656(4) 0.0430(14) Uani 1 1 d . . .
N1 N 0.1272(5) 0.4231(3) 0.1240(3) 0.0397(11) Uani 1 1 d . . .
S2 S -0.3960(3) 0.29010(15) 0.11717(15) 0.0812(7) Uani 1 1 d . . .
N2 N -0.1365(6) 0.3353(3) 0.1795(3) 0.0385(11) Uani 1 1 d . . .
C2 C -0.2413(8) 0.3167(4) 0.1528(4) 0.0470(15) Uani 1 1 d . . .
N3 N -0.0277(5) 0.3033(3) 0.3343(3) 0.0337(10) Uani 1 1 d . . .
N4 N 0.1612(5) 0.2443(3) 0.2282(3) 0.0330(10) Uani 1 1 d . . .
C3 C -0.1287(6) 0.3381(4) 0.3866(4) 0.0408(13) Uani 1 1 d . . .
H3 H -0.1715 0.3985 0.3746 0.049 Uiso 1 1 calc . . .
C4 C -0.1714(7) 0.2892(4) 0.4564(4) 0.0471(15) Uani 1 1 d . . .
H4 H -0.2419 0.3158 0.4904 0.057 Uiso 1 1 calc . . .
C5 C -0.1069(9) 0.1991(4) 0.4752(4) 0.0520(16) Uani 1 1 d . . .
C51 C -0.1147(19) 0.1469(10) 0.5581(9) 0.052(3) Uiso 0.50 1 d P . 3
O51 O -0.0771(12) 0.0641(6) 0.5703(6) 0.049(2) Uiso 0.50 1 d P . 3
O52 O -0.1797(15) 0.1951(8) 0.6096(7) 0.075(3) Uiso 0.50 1 d P . 3
H52 H -0.1798 0.1632 0.6528 0.112 Uiso 0.50 1 calc P A 3
C52 C -0.1752(14) 0.1361(7) 0.5400(6) 0.030(2) Uiso 0.50 1 d P . 4
O53 O -0.1414(13) 0.0560(6) 0.5500(6) 0.052(2) Uiso 0.50 1 d P . 4
O54 O -0.2687(11) 0.1796(6) 0.5875(5) 0.049(2) Uiso 0.50 1 d P . 4
H54 H -0.3020 0.1432 0.6222 0.073 Uiso 0.50 1 calc P B 4
C6 C -0.0050(8) 0.1610(4) 0.4223(4) 0.0497(16) Uani 1 1 d . . .
H6 H 0.0365 0.1002 0.4331 0.060 Uiso 1 1 calc . . .
C7 C 0.0343(7) 0.2141(3) 0.3533(3) 0.0376(12) Uani 1 1 d . . .
C8 C 0.1421(7) 0.1818(3) 0.2943(3) 0.0373(12) Uani 1 1 d . . .
C9 C 0.2260(8) 0.0954(4) 0.3025(4) 0.0478(15) Uani 1 1 d . . .
H9 H 0.2136 0.0539 0.3477 0.057 Uiso 1 1 calc . . .
C10 C 0.3272(7) 0.0711(4) 0.2441(4) 0.0433(14) Uani 1 1 d . . .
C101 C 0.4263(10) -0.0210(4) 0.2533(5) 0.068(2) Uani 1 1 d . . .
O101 O 0.5159(7) -0.0353(3) 0.2011(4) 0.090(2) Uani 1 1 d . . .
H101 H 0.5630 -0.0866 0.2117 0.136 Uiso 0.50 1 calc P . .
O102 O 0.4331(11) -0.0680(6) 0.3273(6) 0.043(2) Uiso 0.50 1 d P . 5
H102 H 0.4885 -0.1166 0.3277 0.065 Uiso 0.50 1 calc P C 5
O103 O 0.3971(12) -0.0795(7) 0.3000(7) 0.053(2) Uiso 0.50 1 d P . 6
C11 C 0.3418(7) 0.1350(4) 0.1778(4) 0.0456(15) Uani 1 1 d . . .
H11 H 0.4090 0.1204 0.1373 0.055 Uiso 1 1 calc . . .
C12 C 0.2579(7) 0.2194(4) 0.1715(4) 0.0427(14) Uani 1 1 d . . .
H12 H 0.2687 0.2609 0.1261 0.051 Uiso 1 1 calc . . .
N5 N 0.2035(5) 0.4191(3) 0.2820(3) 0.0372(10) Uani 1 1 d . . .
N6 N -0.0738(5) 0.4966(3) 0.2404(3) 0.0348(10) Uani 1 1 d . . .
C13 C 0.3438(7) 0.3753(4) 0.3039(4) 0.0418(14) Uani 1 1 d . . .
H13 H 0.3731 0.3170 0.2940 0.050 Uiso 1 1 calc . . .
C14 C 0.4442(7) 0.4120(4) 0.3396(4) 0.0484(15) Uani 1 1 d . . .
H14 H 0.5396 0.3792 0.3534 0.058 Uiso 1 1 calc . . .
C15 C 0.4040(8) 0.4978(5) 0.3553(4) 0.0496(15) Uani 1 1 d . . .
C151 C 0.5100(8) 0.5413(6) 0.3953(5) 0.068(2) Uani 1 1 d . . .
O151 O 0.4585(7) 0.6243(5) 0.4005(5) 0.087(2) Uani 1 1 d . . .
H151 H 0.527(17) 0.639(10) 0.417(9) 0.130 Uiso 1 1 d . . .
O152 O 0.6299(6) 0.4980(5) 0.4210(4) 0.088(2) Uani 1 1 d . . .
C16 C 0.2617(8) 0.5453(4) 0.3317(4) 0.0487(15) Uani 1 1 d . . .
H16 H 0.2337 0.6046 0.3393 0.058 Uiso 1 1 calc . . .
C17 C 0.1619(7) 0.5041(4) 0.2971(4) 0.0434(14) Uani 1 1 d . . .
C18 C 0.0089(7) 0.5493(4) 0.2704(4) 0.0428(14) Uani 1 1 d . . .
C19 C -0.0459(8) 0.6403(4) 0.2746(5) 0.062(2) Uani 1 1 d . . .
H19 H 0.0135 0.6754 0.2947 0.075 Uiso 1 1 calc . . .
C20 C -0.1907(9) 0.6756(5) 0.2480(6) 0.072(2) Uani 1 1 d . . .
C201 C -0.2458(10) 0.7768(6) 0.2462(7) 0.092(3) Uani 1 1 d . . .
O201 O -0.3714(8) 0.8027(4) 0.2148(5) 0.097(2) Uani 1 1 d . . .
H201 H -0.3972 0.8567 0.2152 0.145 Uiso 0.50 1 calc P . .
O202 O -0.1882(15) 0.8133(8) 0.2976(8) 0.073(3) Uiso 0.50 1 d P . 7
H202 H -0.2227 0.8672 0.2919 0.110 Uiso 0.50 1 calc P D 7
O203 O -0.1551(16) 0.8260(9) 0.2547(9) 0.081(3) Uiso 0.50 1 d P . 8
C21 C -0.2787(8) 0.6195(4) 0.2215(5) 0.0557(17) Uani 1 1 d . . .
H21 H -0.3790 0.6414 0.2067 0.067 Uiso 1 1 calc . . .
C22 C -0.2162(7) 0.5317(4) 0.2173(4) 0.0415(13) Uani 1 1 d . . .
H22 H -0.2746 0.4956 0.1978 0.050 Uiso 1 1 calc . . .
O1W O -0.3735(11) 0.1857(6) 0.3192(5) 0.078(2) Uani 0.70 1 d P E 9
O2W O 0.3034(14) -0.1248(9) 0.6885(9) 0.083(4) Uani 0.50 1 d P F 10
O3W O 0.5625(13) 0.7898(6) 0.0331(6) 0.064(3) Uani 0.50 1 d P G 11
O4W O -0.432(2) 0.7717(12) 0.4095(11) 0.050(4) Uiso 0.25 1 d P H 12
O5W O -0.024(4) 0.700(2) 0.028(2) 0.070(10) Uiso 0.20 1 d P I 13
O6W O -0.042(3) 0.518(2) 0.5014(18) 0.072(8) Uiso 0.25 1 d P . 14
O7W O -0.048(3) 0.555(2) 0.4867(16) 0.072(8) Uiso 0.25 1 d P . 15
O8W O -0.362(3) 0.6855(14) 0.4825(13) 0.055(5) Uiso 0.25 1 d P J 16
O9W O -0.826(2) 0.8174(12) 0.2120(10) 0.064(4) Uiso 0.30 1 d P K 17
O10W O -0.873(3) 0.8795(18) 0.2453(16) 0.067(7) Uiso 0.20 1 d P L 18
O11W O 0.185(4) -0.062(2) 0.735(2) 0.035(8) Uiso 0.10 1 d P M 19
O12W O -0.443(5) 0.801(3) 0.491(3) 0.048(10) Uiso 0.10 1 d P N 20
O13W O -0.373(8) 0.844(5) 0.532(4) 0.088(18) Uiso 0.10 1 d P O 21
O14W O -0.129(3) 0.6231(18) 0.4746(16) 0.078(6) Uiso 0.25 1 d P P 22
O15W O -0.311(3) 0.6655(16) 0.4651(14) 0.061(6) Uiso 0.25 1 d P Q 23
O16W O -0.363(9) -0.105(6) 0.501(5) 0.10(2) Uiso 0.10 1 d P R 24
O17W O -0.180(5) 0.036(3) 0.310(3) 0.048(10) Uiso 0.10 1 d P S 25
O18W O -0.251(5) -0.265(3) 0.491(3) 0.050(10) Uiso 0.10 1 d P T 26
O19W O 1.006(5) 0.682(3) 0.050(3) 0.083(13) Uiso 0.20 1 d P U 27
O20W O 0.192(5) 1.358(3) -0.504(3) 0.039(9) Uiso 0.10 1 d P V 28
O21W O 0.379(5) 0.974(3) -0.401(2) 0.105(11) Uiso 0.20 1 d P W 29

loop_
_atom_site_aniso_label
_atom_site_aniso_U_11
_atom_site_aniso_U_22
_atom_site_aniso_U_33
_atom_site_aniso_U_23
_atom_site_aniso_U_13
_atom_site_aniso_U_12
Ru 0.0318(2) 0.0219(2) 0.0389(3) 0.00008(16) 0.00181(17) 0.00174(15)
Hg1 0.0561(4) 0.0725(4) 0.0497(3) 0.0008(3) 0.0002(3) -0.0167(3)
Hg2 0.0800(5) 0.0883(5) 0.0570(4) -0.0037(3) -0.0119(3) -0.0219(4)
Cl1 0.0812(14) 0.1151(17) 0.0546(11) -0.0225(11) 0.0121(10) -0.0478(12)
Cl2 0.0548(10) 0.0607(10) 0.0733(12) -0.0146(9) 0.0047(9) -0.0118(8)
S1 0.0552(10) 0.0641(10) 0.0424(9) 0.0015(7) 0.0019(7) -0.0179(8)
C1 0.040(3) 0.034(3) 0.052(4) 0.001(3) -0.002(3) -0.006(2)
N1 0.034(3) 0.032(2) 0.049(3) -0.002(2) 0.003(2) -0.0005(18)
S2 0.0786(14) 0.0788(13) 0.0860(15) 0.0246(11) -0.0324(12) -0.0444(11)
N2 0.039(3) 0.029(2) 0.045(3) -0.0004(19) 0.000(2) -0.0074(19)
C2 0.053(4) 0.034(3) 0.048(4) 0.008(3) 0.001(3) -0.006(3)
N3 0.032(2) 0.030(2) 0.035(2) -0.0015(18) -0.0027(19) 0.0019(17)
N4 0.035(2) 0.0153(18) 0.046(3) -0.0022(17) 0.001(2) -0.0014(16)
C3 0.030(3) 0.036(3) 0.050(3) 0.002(2) 0.002(3) 0.006(2)
C4 0.046(4) 0.039(3) 0.049(4) -0.003(3) 0.008(3) 0.005(2)
C5 0.070(4) 0.034(3) 0.044(4) 0.002(3) 0.012(3) 0.000(3)
C6 0.060(4) 0.033(3) 0.045(3) 0.006(2) 0.006(3) 0.010(3)
C7 0.040(3) 0.029(3) 0.040(3) -0.001(2) -0.002(2) 0.001(2)
C8 0.038(3) 0.025(2) 0.044(3) 0.000(2) -0.004(2) 0.003(2)
C9 0.054(4) 0.028(3) 0.053(4) 0.003(2) 0.009(3) 0.004(2)
C10 0.041(3) 0.029(3) 0.053(4) 0.000(2) 0.007(3) 0.003(2)
C101 0.074(5) 0.030(3) 0.084(5) 0.004(3) 0.034(4) 0.011(3)
O101 0.095(4) 0.034(2) 0.115(5) 0.008(3) 0.046(4) 0.027(3)
C11 0.047(4) 0.028(3) 0.060(4) -0.009(3) 0.014(3) -0.004(2)
C12 0.045(3) 0.028(3) 0.049(3) 0.000(2) 0.016(3) -0.003(2)
N5 0.033(2) 0.028(2) 0.047(3) -0.0002(19) 0.000(2) -0.0002(17)
N6 0.035(2) 0.026(2) 0.039(3) -0.0019(18) 0.002(2) 0.0041(17)
C13 0.038(3) 0.031(3) 0.052(4) -0.009(2) 0.003(3) 0.010(2)
C14 0.034(3) 0.049(3) 0.060(4) -0.013(3) -0.003(3) 0.004(3)
C15 0.043(4) 0.056(4) 0.052(4) -0.018(3) 0.003(3) -0.004(3)
C151 0.040(4) 0.088(6) 0.084(6) -0.049(5) 0.001(4) 0.004(4)
O151 0.055(3) 0.090(4) 0.135(6) -0.067(4) 0.005(4) -0.017(3)
O152 0.050(3) 0.124(5) 0.102(5) -0.073(4) -0.016(3) 0.013(3)
C16 0.046(4) 0.036(3) 0.062(4) -0.009(3) -0.003(3) 0.003(2)
C17 0.037(3) 0.035(3) 0.054(4) -0.004(3) 0.001(3) 0.001(2)
C18 0.040(3) 0.030(3) 0.056(4) -0.009(3) -0.003(3) 0.004(2)
C19 0.060(4) 0.024(3) 0.102(6) -0.019(3) -0.021(4) 0.012(3)
C20 0.063(5) 0.036(4) 0.113(7) -0.019(4) -0.015(5) 0.012(3)
C201 0.052(5) 0.061(5) 0.152(10) -0.020(6) -0.013(6) 0.028(4)
O201 0.093(5) 0.052(3) 0.140(6) -0.029(3) -0.025(4) 0.029(3)
C21 0.047(4) 0.039(3) 0.073(5) -0.007(3) -0.007(3) 0.014(3)
C22 0.035(3) 0.037(3) 0.047(3) -0.004(2) -0.001(3) 0.005(2)
O1W 0.090(6) 0.061(5) 0.075(5) -0.003(4) -0.009(5) 0.009(4)
O2W 0.064(7) 0.069(8) 0.121(11) -0.023(7) -0.027(7) -0.008(6)
O3W 0.089(8) 0.051(5) 0.058(6) -0.004(4) 0.007(5) -0.036(5)

loop_
_geom_bond_atom_site_label_1
_geom_bond_atom_site_label_2
_geom_bond_distance
_geom_bond_site_symmetry_2
_geom_bond_publ_flag
Ru N2 2.022(5) . ?
Ru N3 2.023(4) . ?
Ru N1 2.037(5) . ?
Ru N4 2.051(4) . ?
Ru N5 2.053(5) . ?
Ru N6 2.059(4) . ?
Hg1 Cl1 2.463(2) . ?
Hg1 S2 2.536(2) 2_565 ?
Hg1 S1 2.5475(19) . ?
Hg1 S1 2.579(2) 2_665 ?
Hg1 Hg1 2.7908(16) 2_665 ?
Hg2 Cl1 2.268(2) . ?
Hg2 S2 2.288(2) 2_565 ?
S1 C1 1.670(7) . ?
S1 Hg1 2.579(2) 2_665 ?
C1 N1 1.146(8) . ?
S2 C2 1.671(8) . ?
S2 Hg2 2.288(2) 2_565 ?
S2 Hg1 2.536(2) 2_565 ?
N2 C2 1.157(8) . ?
N3 C3 1.355(7) . ?
N3 C7 1.372(7) . ?
N4 C12 1.334(7) . ?
N4 C8 1.377(7) . ?
C3 C4 1.373(9) . ?
C3 H3 0.9300 . ?
C4 C5 1.389(8) . ?
C4 H4 0.9300 . ?
C5 C6 1.389(9) . ?
C5 C52 1.508(12) . ?
C5 C51 1.521(16) . ?
C51 O51 1.236(16) . ?
C51 O52 1.311(18) . ?
O52 H52 0.8200 . ?
C52 O53 1.193(13) . ?
C52 O54 1.323(13) . ?
O54 H54 0.8200 . ?
C6 C7 1.382(8) . ?
C6 H6 0.9300 . ?
C7 C8 1.456(8) . ?
C8 C9 1.393(7) . ?
C9 C10 1.375(9) . ?
C9 H9 0.9300 . ?
C10 C11 1.385(9) . ?
C10 C101 1.519(8) . ?
C101 O103 1.145(12) . ?
C101 O101 1.197(9) . ?
C101 O102 1.357(13) . ?
O101 H101 0.8200 . ?
O102 H102 0.8200 . ?
C11 C12 1.369(8) . ?
C11 H11 0.9300 . ?
C12 H12 0.9300 . ?
N5 C13 1.353(7) . ?
N5 C17 1.359(7) . ?
N6 C22 1.341(7) . ?
N6 C18 1.357(8) . ?
C13 C14 1.356(9) . ?
C13 H13 0.9300 . ?
C14 C15 1.373(9) . ?
C14 H14 0.9300 . ?
C15 C16 1.392(9) . ?
C15 C151 1.501(11) . ?
C151 O152 1.219(10) . ?
C151 O151 1.292(10) . ?
O151 H151 0.76(15) . ?
C16 C17 1.385(10) . ?
C16 H16 0.9300 . ?
C17 C18 1.477(9) . ?
C18 C19 1.410(8) . ?
C19 C20 1.380(11) . ?
C19 H19 0.9300 . ?
C20 C21 1.396(12) . ?
C20 C201 1.539(11) . ?
C201 O203 1.215(16) . ?
C201 O201 1.242(11) . ?
C201 O202 1.304(16) . ?
O201 H201 0.8200 . ?
O202 H202 0.8200 . ?
C21 C22 1.379(8) . ?
C21 H21 0.9300 . ?
C22 H22 0.9300 . ?
O6W O6W 0.84(4) 2_566 ?
O7W O7W 1.74(6) 2_566 ?
